data_4082665
loop_
_publ_author_name
'Fischer, Paul J.'
'Avena, Laura'
'Bohrmann, Trent D.'
'Neary, Michelle C.'
'Putka, Grace K.'
'Sullivan, Kevin P.'

_publ_section_title
;
 Group VI Metal Carbonyl Complexes of
 Bis((diphenylphosphino)methyl)diphenylborate and an Assessment of Their
 Utility for Template Ligand Syntheses
;
_journal_issue 5
_journal_name_full Organometallics
_journal_page_first 1300
_journal_paper_doi 10.1021/om5001056
_journal_volume 33
_journal_year 2014
_chemical_absolute_configuration ad
_chemical_formula_moiety 'C41 H34 B O5 P2 S W, C8 H16 N'
_chemical_formula_sum 'C49 H50 B N O5 P2 S W'
_chemical_formula_weight 1021.56
_chemical_name_common 13140zz
_chemical_name_systematic
; 
 ? 
;
_space_group_IT_number 4
_symmetry_cell_setting monoclinic
_symmetry_space_group_name_Hall 'P 2yb'
_symmetry_space_group_name_H-M 'P 1 21 1'
_atom_sites_solution_hydrogens geom
_atom_sites_solution_primary direct
_atom_sites_solution_secondary difmap
_audit_creation_method SHELXL-97
_cell_angle_alpha 90.00
_cell_angle_beta 107.877(4)
_cell_angle_gamma 90.00
_cell_formula_units_Z 2
_cell_length_a 10.961(4)
_cell_length_b 13.067(5)
_cell_length_c 16.442(6)
_cell_measurement_reflns_used 1355
_cell_measurement_temperature 173(2)
_cell_measurement_theta_max 26.94
_cell_measurement_theta_min 2.50
_cell_volume 2241.2(14)
_computing_cell_refinement 'Bruker SAINT'
_computing_data_collection 'Bruker APEX2'
_computing_data_reduction 'Bruker SAINT'
_computing_molecular_graphics 'Bruker SHELXTL'
_computing_publication_material 'Bruker SHELXTL'
_computing_structure_refinement 'SHELXL-97 (Sheldrick, 2008)'
_computing_structure_solution 'SHELXT (Sheldrick, 2013)'
_diffrn_ambient_temperature 173(2)
_diffrn_measured_fraction_theta_full 0.991
_diffrn_measured_fraction_theta_max 0.991
_diffrn_measurement_device_type 'Bruker APEX-II CCD'
_diffrn_measurement_method '\f and \w scans'
_diffrn_radiation_monochromator graphite
_diffrn_radiation_source 'sealed tube'
_diffrn_radiation_type MoK\a
_diffrn_radiation_wavelength 0.71073
_diffrn_reflns_av_R_equivalents 0.0575
_diffrn_reflns_av_sigmaI/netI 0.0749
_diffrn_reflns_limit_h_max 14
_diffrn_reflns_limit_h_min -14
_diffrn_reflns_limit_k_max 16
_diffrn_reflns_limit_k_min -16
_diffrn_reflns_limit_l_max 21
_diffrn_reflns_limit_l_min -21
_diffrn_reflns_number 10930
_diffrn_reflns_theta_full 27.63
_diffrn_reflns_theta_max 27.63
_diffrn_reflns_theta_min 1.95
_exptl_absorpt_coefficient_mu 2.743
_exptl_absorpt_correction_T_max 0.562936
_exptl_absorpt_correction_T_min 0.411625
_exptl_absorpt_correction_type multi-scan
_exptl_absorpt_process_details 'TWINABS V2012-1(Sheldrick)'
_exptl_crystal_colour yellow
_exptl_crystal_density_diffrn 1.514
_exptl_crystal_density_method 'not measured'
_exptl_crystal_description block
_exptl_crystal_F_000 1032
_exptl_crystal_size_max 0.27
_exptl_crystal_size_mid 0.20
_exptl_crystal_size_min 0.20
_refine_diff_density_max 1.860
_refine_diff_density_min -1.217
_refine_diff_density_rms 0.114
_refine_ls_abs_structure_details 'Flack H D (1983), Acta Cryst. A39, 876-881'
_refine_ls_abs_structure_Flack -0.028(8)
_refine_ls_extinction_method none
_refine_ls_goodness_of_fit_ref 0.986
_refine_ls_hydrogen_treatment constr
_refine_ls_matrix_type full
_refine_ls_number_parameters 542
_refine_ls_number_reflns 10201
_refine_ls_number_restraints 1
_refine_ls_restrained_S_all 0.986
_refine_ls_R_factor_all 0.0503
_refine_ls_R_factor_gt 0.0427
_refine_ls_shift/su_max 0.000
_refine_ls_shift/su_mean 0.000
_refine_ls_structure_factor_coef Fsqd
_refine_ls_weighting_details 'calc w=1/[\s^2^(Fo^2^)+(0.0375P)^2^+0.0000P] where P=(Fo^2^+2Fc^2^)/3'
_refine_ls_weighting_scheme calc
_refine_ls_wR_factor_gt 0.0825
_refine_ls_wR_factor_ref 0.0859
_reflns_number_gt 9161
_reflns_number_total 10201
_reflns_threshold_expression >2sigma(I)
_cod_data_source_file om5001056_si_003.cif
_cod_data_source_block 13140zz
_cod_depositor_comments
;
The following automatic conversions were performed:

'_symmetry_cell_setting' value 'Monoclinic' changed to 'monoclinic'
according to
/usr/data/users/saulius/crontab/automatic-downloads/current/ACS/lib/dictionaries/cif_core.dic
dictionary named 'cif_core.dic' version 2.4.2 from 2011-04-26.

Automatic conversion script
Id: cif_fix_values 2281 2013-09-26 08:29:07Z andrius 
;
_cod_original_sg_symbol_H-M P2(1)
_cod_database_code 4082665

loop_
_symmetry_equiv_pos_as_xyz
'x, y, z'
'-x, y+1/2, -z'

loop_
_atom_site_label
_atom_site_type_symbol
_atom_site_fract_x
_atom_site_fract_y
_atom_site_fract_z
_atom_site_U_iso_or_equiv
_atom_site_adp_type
_atom_site_occupancy
_atom_site_symmetry_multiplicity
_atom_site_calc_flag
_atom_site_refinement_flags
W1 W 0.73247(2) 0.51114(2) 0.149753(15) 0.02331(6) Uani 1 1 d .
S1 S 0.7974(2) 0.53342(18) 0.03452(14) 0.0445(7) Uani 1 1 d .
P1 P 0.80891(17) 0.67600(13) 0.22963(11) 0.0214(4) Uani 1 1 d .
P2 P 0.61789(16) 0.47509(13) 0.25852(11) 0.0217(4) Uani 1 1 d .
O1 O 0.4631(5) 0.6018(5) 0.0382(4) 0.0485(15) Uani 1 1 d .
O2 O 0.6838(6) 0.2795(5) 0.0991(4) 0.0544(17) Uani 1 1 d .
O3 O 1.0120(5) 0.4362(4) 0.2496(4) 0.0410(14) Uani 1 1 d .
O4 O 0.7310(6) 0.5950(6) -0.0375(4) 0.067(2) Uani 1 1 d .
O5 O 0.9028(6) 0.4775(5) 0.0193(4) 0.068(2) Uani 1 1 d .
C1 C 0.5593(7) 0.5683(6) 0.0804(5) 0.0311(17) Uani 1 1 d .
C2 C 0.6953(7) 0.3634(6) 0.1154(5) 0.0337(17) Uani 1 1 d .
C3 C 0.9092(6) 0.4628(5) 0.2164(4) 0.0252(15) Uani 1 1 d .
C4 C 0.7096(6) 0.7904(5) 0.2028(4) 0.0247(15) Uani 1 1 d .
C5 C 0.7069(7) 0.8619(6) 0.2636(5) 0.0322(17) Uani 1 1 d .
H5A H 0.7587 0.8515 0.3211 0.039 Uiso 1 1 calc R
C6 C 0.6297(8) 0.9496(6) 0.2432(6) 0.041(2) Uani 1 1 d .
H6A H 0.6263 0.9971 0.2862 0.049 Uiso 1 1 calc R
C7 C 0.5590(8) 0.9651(6) 0.1589(6) 0.048(2) Uani 1 1 d .
H7A H 0.5073 1.0246 0.1432 0.058 Uiso 1 1 calc R
C8 C 0.5628(8) 0.8952(7) 0.0977(6) 0.050(2) Uani 1 1 d .
H8A H 0.5133 0.9065 0.0399 0.060 Uiso 1 1 calc R
C9 C 0.6369(7) 0.8095(6) 0.1188(5) 0.0339(18) Uani 1 1 d .
H9A H 0.6387 0.7622 0.0753 0.041 Uiso 1 1 calc R
C10 C 0.9599(6) 0.7175(5) 0.2112(4) 0.0254(15) Uani 1 1 d .
C11 C 1.0785(7) 0.6951(6) 0.2701(5) 0.0303(17) Uani 1 1 d .
H11A H 1.0828 0.6589 0.3210 0.036 Uiso 1 1 calc R
C12 C 1.1902(7) 0.7258(6) 0.2544(6) 0.040(2) Uani 1 1 d .
H12A H 1.2707 0.7118 0.2954 0.048 Uiso 1 1 calc R
C13 C 1.1861(8) 0.7766(6) 0.1798(6) 0.046(2) Uani 1 1 d .
H13A H 1.2631 0.7968 0.1692 0.056 Uiso 1 1 calc R
C14 C 1.0695(8) 0.7974(7) 0.1213(6) 0.042(2) Uani 1 1 d .
H14A H 1.0661 0.8321 0.0699 0.051 Uiso 1 1 calc R
C15 C 0.9570(8) 0.7688(6) 0.1359(5) 0.0345(18) Uani 1 1 d .
H15A H 0.8770 0.7839 0.0946 0.041 Uiso 1 1 calc R
C16 C 0.8522(6) 0.6567(6) 0.3429(4) 0.0245(15) Uani 1 1 d .
H16A H 0.9167 0.6011 0.3569 0.029 Uiso 1 1 calc R
H16B H 0.8969 0.7196 0.3699 0.029 Uiso 1 1 calc R
C17 C 0.7105(6) 0.7318(5) 0.4404(4) 0.0243(15) Uani 1 1 d .
C18 C 0.5904(9) 0.7689(8) 0.4294(7) 0.041(3) Uani 1 1 d .
H18A H 0.5195 0.7343 0.3913 0.049 Uiso 1 1 calc R
C19 C 0.5675(8) 0.8556(8) 0.4716(7) 0.061(3) Uani 1 1 d .
H19A H 0.4818 0.8775 0.4628 0.074 Uiso 1 1 calc R
C20 C 0.6647(8) 0.9090(7) 0.5245(6) 0.050(2) Uani 1 1 d .
H20A H 0.6487 0.9689 0.5523 0.060 Uiso 1 1 calc R
C21 C 0.7859(8) 0.8750(6) 0.5372(5) 0.0380(19) Uani 1 1 d .
H21A H 0.8562 0.9116 0.5740 0.046 Uiso 1 1 calc R
C22 C 0.8073(7) 0.7880(6) 0.4972(5) 0.0340(18) Uani 1 1 d .
H22A H 0.8931 0.7648 0.5088 0.041 Uiso 1 1 calc R
C23 C 0.8129(6) 0.5488(5) 0.4726(4) 0.0217(14) Uani 1 1 d .
C24 C 0.9441(6) 0.5347(5) 0.5043(4) 0.0273(19) Uani 1 1 d .
H24A H 0.9977 0.5711 0.4787 0.033 Uiso 1 1 calc R
C25 C 1.0005(7) 0.4699(6) 0.5717(5) 0.0335(17) Uani 1 1 d .
H25A H 1.0911 0.4624 0.5915 0.040 Uiso 1 1 calc R
C26 C 0.9269(7) 0.4170(6) 0.6096(5) 0.0350(18) Uani 1 1 d .
H26A H 0.9653 0.3718 0.6556 0.042 Uiso 1 1 calc R
C27 C 0.7963(8) 0.4289(7) 0.5812(5) 0.047(2) Uani 1 1 d .
H27A H 0.7440 0.3918 0.6075 0.057 Uiso 1 1 calc R
C28 C 0.7394(7) 0.4967(10) 0.5126(5) 0.042(3) Uani 1 1 d .
H28A H 0.6491 0.5060 0.4943 0.051 Uiso 1 1 calc R
C29 C 0.6118(6) 0.5814(6) 0.3274(4) 0.0245(15) Uani 1 1 d .
H29A H 0.5670 0.6382 0.2903 0.029 Uiso 1 1 calc R
H29B H 0.5569 0.5605 0.3624 0.029 Uiso 1 1 calc R
C30 C 0.4498(6) 0.4465(5) 0.1997(4) 0.0252(15) Uani 1 1 d .
C31 C 0.3537(5) 0.5150(10) 0.1939(4) 0.0306(14) Uani 1 1 d .
H31A H 0.3722 0.5767 0.2259 0.037 Uiso 1 1 calc R
C32 C 0.2278(6) 0.4962(11) 0.1416(5) 0.043(3) Uani 1 1 d .
H32A H 0.1621 0.5450 0.1379 0.051 Uiso 1 1 calc R
C33 C 0.2007(7) 0.4070(7) 0.0961(4) 0.0369(18) Uani 1 1 d .
H33A H 0.1156 0.3936 0.0610 0.044 Uiso 1 1 calc R
C34 C 0.2962(7) 0.3360(7) 0.1007(5) 0.0361(19) Uani 1 1 d .
H34A H 0.2772 0.2746 0.0684 0.043 Uiso 1 1 calc R
C35 C 0.4194(6) 0.3552(5) 0.1525(4) 0.0297(15) Uani 1 1 d .
H35A H 0.4847 0.3059 0.1564 0.036 Uiso 1 1 calc R
C36 C 0.6613(6) 0.3611(5) 0.3255(4) 0.0251(15) Uani 1 1 d .
C37 C 0.7818(7) 0.3180(6) 0.3449(5) 0.0374(19) Uani 1 1 d .
H37A H 0.8438 0.3498 0.3237 0.045 Uiso 1 1 calc R
C38 C 0.8157(8) 0.2314(7) 0.3933(6) 0.045(2) Uani 1 1 d .
H38A H 0.8996 0.2038 0.4054 0.055 Uiso 1 1 calc R
C39 C 0.7251(8) 0.1845(7) 0.4244(5) 0.042(2) Uani 1 1 d .
H39A H 0.7461 0.1241 0.4579 0.050 Uiso 1 1 calc R
C40 C 0.6040(10) 0.2268(8) 0.4058(7) 0.042(3) Uani 1 1 d .
H40A H 0.5417 0.1951 0.4268 0.050 Uiso 1 1 calc R
C41 C 0.5729(7) 0.3135(7) 0.3578(5) 0.042(2) Uani 1 1 d .
H41A H 0.4894 0.3417 0.3463 0.050 Uiso 1 1 calc R
B1 B 0.7454(7) 0.6287(6) 0.3933(5) 0.0239(17) Uani 1 1 d .
N1 N 1.0400(6) 0.1247(5) 0.2091(4) 0.0340(15) Uani 1 1 d .
C42 C 0.9129(7) 0.0779(6) 0.1989(5) 0.0380(19) Uani 1 1 d .
H42A H 0.8579 0.1250 0.2194 0.046 Uiso 1 1 calc R
H42B H 0.9223 0.0130 0.2314 0.046 Uiso 1 1 calc R
C43 C 0.8554(8) 0.0583(7) 0.1032(5) 0.052(2) Uani 1 1 d .
H43A H 0.8792 -0.0105 0.0878 0.062 Uiso 1 1 calc R
H43B H 0.7608 0.0639 0.0852 0.062 Uiso 1 1 calc R
C44 C 0.9138(8) 0.1420(7) 0.0622(5) 0.046(2) Uani 1 1 d .
H44A H 0.9562 0.1117 0.0228 0.055 Uiso 1 1 calc R
H44B H 0.8463 0.1897 0.0295 0.055 Uiso 1 1 calc R
C45 C 1.0097(9) 0.1976(7) 0.1332(5) 0.041(2) Uani 1 1 d .
H45A H 0.9732 0.2624 0.1467 0.049 Uiso 1 1 calc R
H45B H 1.0879 0.2133 0.1175 0.049 Uiso 1 1 calc R
C46 C 1.1424(7) 0.0510(7) 0.2070(5) 0.044(2) Uani 1 1 d .
H46A H 1.1352 0.0321 0.1474 0.053 Uiso 1 1 calc R
H46B H 1.1366 -0.0120 0.2391 0.053 Uiso 1 1 calc R
C47 C 1.2680(8) 0.1066(8) 0.2489(6) 0.056(2) Uani 1 1 d .
H47A H 1.3308 0.0601 0.2876 0.067 Uiso 1 1 calc R
H47B H 1.3050 0.1327 0.2050 0.067 Uiso 1 1 calc R
C48 C 1.2352(8) 0.1945(8) 0.2988(6) 0.049(2) Uani 1 1 d .
H48A H 1.2912 0.1938 0.3588 0.059 Uiso 1 1 calc R
H48B H 1.2452 0.2611 0.2727 0.059 Uiso 1 1 calc R
C49 C 1.0964(7) 0.1767(6) 0.2940(5) 0.0344(18) Uani 1 1 d .
H49A H 1.0903 0.1324 0.3414 0.041 Uiso 1 1 calc R
H49B H 1.0523 0.2423 0.2962 0.041 Uiso 1 1 calc R

loop_
_atom_site_aniso_label
_atom_site_aniso_U_11
_atom_site_aniso_U_22
_atom_site_aniso_U_33
_atom_site_aniso_U_23
_atom_site_aniso_U_13
_atom_site_aniso_U_12
W1 0.02652(10) 0.02352(11) 0.02012(10) -0.0032(2) 0.00748(8) 0.0010(2)
S1 0.0455(11) 0.052(2) 0.0414(11) 0.0068(10) 0.0209(9) 0.0012(10)
P1 0.0244(9) 0.0231(9) 0.0173(8) -0.0001(7) 0.0074(7) 0.0000(7)
P2 0.0215(8) 0.0201(9) 0.0221(9) -0.0023(6) 0.0048(7) 0.0010(6)
O1 0.038(3) 0.051(4) 0.047(4) 0.005(3) -0.001(3) 0.003(3)
O2 0.060(4) 0.027(3) 0.082(5) -0.013(3) 0.032(4) -0.007(3)
O3 0.032(3) 0.038(3) 0.054(4) 0.003(3) 0.014(3) 0.007(2)
O4 0.072(4) 0.082(5) 0.050(4) 0.026(4) 0.023(3) 0.009(4)
O5 0.058(4) 0.099(7) 0.063(4) 0.006(4) 0.042(3) 0.021(4)
C1 0.036(4) 0.036(5) 0.017(4) -0.006(3) 0.003(3) -0.003(3)
C2 0.029(4) 0.036(5) 0.037(4) -0.003(3) 0.011(3) 0.001(3)
C3 0.024(4) 0.025(4) 0.029(4) -0.002(3) 0.012(3) 0.001(3)
C4 0.023(3) 0.026(4) 0.025(4) 0.002(3) 0.008(3) 0.000(3)
C5 0.035(4) 0.030(4) 0.031(4) -0.007(3) 0.008(3) 0.001(3)
C6 0.056(5) 0.030(5) 0.043(5) 0.000(4) 0.024(4) 0.009(4)
C7 0.054(5) 0.035(4) 0.050(6) 0.011(4) 0.010(4) 0.017(4)
C8 0.055(6) 0.043(6) 0.039(5) 0.012(4) -0.006(4) 0.011(4)
C9 0.045(5) 0.024(4) 0.026(4) 0.001(3) 0.001(3) -0.005(3)
C10 0.031(4) 0.018(3) 0.030(4) -0.005(3) 0.012(3) -0.004(3)
C11 0.031(4) 0.034(4) 0.030(4) -0.005(3) 0.016(3) 0.002(3)
C12 0.028(4) 0.038(5) 0.059(6) -0.019(4) 0.020(4) -0.002(3)
C13 0.047(5) 0.034(5) 0.077(7) -0.014(5) 0.046(5) -0.010(4)
C14 0.051(6) 0.036(5) 0.053(6) 0.009(4) 0.034(5) -0.003(4)
C15 0.042(5) 0.030(4) 0.035(5) 0.002(3) 0.017(4) 0.000(3)
C16 0.027(4) 0.026(4) 0.019(3) -0.001(3) 0.006(3) 0.001(3)
C17 0.032(4) 0.028(4) 0.015(3) -0.002(3) 0.009(3) -0.002(3)
C18 0.027(4) 0.043(6) 0.053(6) -0.018(5) 0.013(4) -0.005(4)
C19 0.040(5) 0.060(6) 0.090(8) -0.031(6) 0.029(5) 0.004(4)
C20 0.052(5) 0.037(5) 0.075(7) -0.014(5) 0.041(5) 0.002(4)
C21 0.065(6) 0.023(4) 0.030(4) -0.008(3) 0.020(4) -0.010(4)
C22 0.037(4) 0.029(4) 0.031(4) 0.003(3) 0.004(3) -0.003(3)
C23 0.028(4) 0.019(3) 0.019(3) -0.001(3) 0.009(3) 0.001(2)
C24 0.032(3) 0.028(6) 0.026(3) 0.001(3) 0.015(3) -0.001(3)
C25 0.034(4) 0.031(4) 0.033(4) 0.000(3) 0.006(3) 0.006(3)
C26 0.051(5) 0.021(4) 0.030(4) 0.006(3) 0.009(4) 0.001(3)
C27 0.053(5) 0.059(6) 0.028(4) 0.019(4) 0.010(4) -0.019(4)
C28 0.029(3) 0.062(8) 0.031(4) 0.010(5) 0.000(3) -0.013(5)
C29 0.018(3) 0.036(4) 0.016(3) -0.003(3) 0.000(3) 0.005(3)
C30 0.022(4) 0.029(4) 0.025(4) 0.001(3) 0.006(3) -0.002(3)
C31 0.027(3) 0.034(4) 0.028(3) -0.009(6) 0.003(2) 0.005(5)
C32 0.029(3) 0.047(8) 0.050(4) 0.011(5) 0.009(3) 0.003(4)
C33 0.027(4) 0.055(5) 0.022(4) 0.002(3) -0.002(3) -0.008(4)
C34 0.040(4) 0.037(5) 0.029(4) -0.003(4) 0.008(3) -0.020(4)
C35 0.026(4) 0.029(4) 0.032(4) -0.005(3) 0.006(3) -0.001(3)
C36 0.027(4) 0.026(4) 0.022(4) -0.002(3) 0.008(3) 0.003(3)
C37 0.029(4) 0.035(5) 0.054(5) 0.010(4) 0.020(4) 0.004(4)
C38 0.042(5) 0.040(5) 0.055(6) 0.021(4) 0.016(4) 0.012(4)
C39 0.047(5) 0.035(5) 0.038(5) 0.008(4) 0.004(4) 0.008(4)
C40 0.042(5) 0.044(6) 0.046(6) 0.012(5) 0.025(4) -0.006(4)
C41 0.032(4) 0.046(6) 0.049(5) 0.014(4) 0.016(4) 0.003(4)
B1 0.026(4) 0.027(5) 0.021(4) 0.001(3) 0.011(3) -0.001(3)
N1 0.039(4) 0.036(4) 0.031(4) -0.003(3) 0.017(3) -0.008(3)
C42 0.034(4) 0.042(5) 0.042(5) 0.003(4) 0.016(4) -0.006(4)
C43 0.051(5) 0.051(5) 0.047(5) -0.003(4) 0.007(4) 0.002(4)
C44 0.044(5) 0.062(6) 0.037(5) 0.001(4) 0.018(4) 0.006(4)
C45 0.046(5) 0.043(6) 0.032(5) 0.007(4) 0.007(4) -0.003(4)
C46 0.041(4) 0.058(6) 0.036(5) -0.004(4) 0.016(4) 0.012(4)
C47 0.038(5) 0.078(7) 0.052(6) -0.001(5) 0.016(4) 0.001(5)
C48 0.046(5) 0.063(7) 0.041(5) -0.005(5) 0.017(4) -0.009(4)
C49 0.040(4) 0.037(5) 0.027(4) -0.006(3) 0.013(3) -0.002(3)

loop_
_atom_type_symbol
_atom_type_description
_atom_type_scat_dispersion_real
_atom_type_scat_dispersion_imag
_atom_type_scat_source
C C 0.0033 0.0016 'International Tables Vol C Tables 4.2.6.8 and 6.1.1.4'
H H 0.0000 0.0000 'International Tables Vol C Tables 4.2.6.8 and 6.1.1.4'
B B 0.0013 0.0007 'International Tables Vol C Tables 4.2.6.8 and 6.1.1.4'
N N 0.0061 0.0033 'International Tables Vol C Tables 4.2.6.8 and 6.1.1.4'
O O 0.0106 0.0060 'International Tables Vol C Tables 4.2.6.8 and 6.1.1.4'
P P 0.1023 0.0942 'International Tables Vol C Tables 4.2.6.8 and 6.1.1.4'
S S 0.1246 0.1234 'International Tables Vol C Tables 4.2.6.8 and 6.1.1.4'
W W -0.8490 6.8722 'International Tables Vol C Tables 4.2.6.8 and 6.1.1.4'

loop_
_geom_angle_atom_site_label_1
_geom_angle_atom_site_label_2
_geom_angle_atom_site_label_3
_geom_angle
C3 W1 C2 86.0(3)
C3 W1 C1 176.3(3)
C2 W1 C1 96.9(3)
C3 W1 S1 89.9(2)
C2 W1 S1 88.7(2)
C1 W1 S1 87.8(2)
C3 W1 P2 99.24(19)
C2 W1 P2 85.3(2)
C1 W1 P2 83.3(2)
S1 W1 P2 168.63(7)
C3 W1 P1 82.8(2)
C2 W1 P1 165.2(2)
C1 W1 P1 94.7(2)
S1 W1 P1 100.84(7)
P2 W1 P1 87.06(6)
O4 S1 O5 111.7(4)
O4 S1 W1 124.1(3)
O5 S1 W1 123.9(3)
C16 P1 C4 108.3(3)
C16 P1 C10 104.3(3)
C4 P1 C10 102.6(3)
C16 P1 W1 111.1(2)
C4 P1 W1 119.7(2)
C10 P1 W1 109.5(2)
C29 P2 C36 107.6(3)
C29 P2 C30 105.2(3)
C36 P2 C30 100.7(3)
C29 P2 W1 115.0(2)
C36 P2 W1 119.0(2)
C30 P2 W1 107.6(2)
O1 C1 W1 177.1(7)
O2 C2 W1 174.9(7)
O3 C3 W1 175.5(6)
C5 C4 C9 117.8(7)
C5 C4 P1 121.7(6)
C9 C4 P1 120.4(6)
C4 C5 C6 121.8(7)
C4 C5 H5A 119.1
C6 C5 H5A 119.1
C7 C6 C5 118.1(8)
C7 C6 H6A 120.9
C5 C6 H6A 120.9
C8 C7 C6 120.4(7)
C8 C7 H7A 119.8
C6 C7 H7A 119.8
C9 C8 C7 120.7(8)
C9 C8 H8A 119.6
C7 C8 H8A 119.6
C8 C9 C4 121.1(8)
C8 C9 H9A 119.5
C4 C9 H9A 119.5
C11 C10 C15 118.6(7)
C11 C10 P1 120.9(5)
C15 C10 P1 120.4(5)
C12 C11 C10 119.9(8)
C12 C11 H11A 120.1
C10 C11 H11A 120.1
C13 C12 C11 121.0(8)
C13 C12 H12A 119.5
C11 C12 H12A 119.5
C14 C13 C12 119.1(7)
C14 C13 H13A 120.4
C12 C13 H13A 120.4
C13 C14 C15 121.0(8)
C13 C14 H14A 119.5
C15 C14 H14A 119.5
C14 C15 C10 120.3(8)
C14 C15 H15A 119.8
C10 C15 H15A 119.8
B1 C16 P1 123.0(5)
B1 C16 H16A 106.6
P1 C16 H16A 106.6
B1 C16 H16B 106.6
P1 C16 H16B 106.6
H16A C16 H16B 106.5
C18 C17 C22 114.1(7)
C18 C17 B1 125.5(7)
C22 C17 B1 120.4(6)
C17 C18 C19 122.6(9)
C17 C18 H18A 118.7
C19 C18 H18A 118.7
C20 C19 C18 121.1(8)
C20 C19 H19A 119.4
C18 C19 H19A 119.4
C19 C20 C21 118.3(8)
C19 C20 H20A 120.9
C21 C20 H20A 120.9
C20 C21 C22 120.2(8)
C20 C21 H21A 119.9
C22 C21 H21A 119.9
C21 C22 C17 123.6(7)
C21 C22 H22A 118.2
C17 C22 H22A 118.2
C28 C23 C24 116.7(6)
C28 C23 B1 120.4(6)
C24 C23 B1 122.9(6)
C25 C24 C23 122.8(6)
C25 C24 H24A 118.6
C23 C24 H24A 118.6
C26 C25 C24 120.0(7)
C26 C25 H25A 120.0
C24 C25 H25A 120.0
C25 C26 C27 119.6(7)
C25 C26 H26A 120.2
C27 C26 H26A 120.2
C26 C27 C28 120.0(7)
C26 C27 H27A 120.0
C28 C27 H27A 120.0
C23 C28 C27 120.9(7)
C23 C28 H28A 119.6
C27 C28 H28A 119.6
B1 C29 P2 120.2(5)
B1 C29 H29A 107.3
P2 C29 H29A 107.3
B1 C29 H29B 107.3
P2 C29 H29B 107.3
H29A C29 H29B 106.9
C31 C30 C35 118.1(7)
C31 C30 P2 122.1(6)
C35 C30 P2 119.5(5)
C30 C31 C32 121.3(11)
C30 C31 H31A 119.3
C32 C31 H31A 119.3
C33 C32 C31 119.5(10)
C33 C32 H32A 120.3
C31 C32 H32A 120.3
C32 C33 C34 120.5(7)
C32 C33 H33A 119.8
C34 C33 H33A 119.8
C35 C34 C33 119.5(7)
C35 C34 H34A 120.2
C33 C34 H34A 120.2
C34 C35 C30 121.1(7)
C34 C35 H35A 119.5
C30 C35 H35A 119.5
C37 C36 C41 117.4(7)
C37 C36 P2 121.8(6)
C41 C36 P2 120.9(5)
C38 C37 C36 122.9(7)
C38 C37 H37A 118.6
C36 C37 H37A 118.6
C37 C38 C39 118.7(7)
C37 C38 H38A 120.6
C39 C38 H38A 120.6
C40 C39 C38 119.2(8)
C40 C39 H39A 120.4
C38 C39 H39A 120.4
C41 C40 C39 120.9(8)
C41 C40 H40A 119.6
C39 C40 H40A 119.6
C40 C41 C36 121.0(8)
C40 C41 H41A 119.5
C36 C41 H41A 119.5
C29 B1 C17 109.0(5)
C29 B1 C23 111.9(6)
C17 B1 C23 104.9(5)
C29 B1 C16 111.8(6)
C17 B1 C16 110.6(6)
C23 B1 C16 108.4(5)
C42 N1 C46 114.8(6)
C42 N1 C49 113.3(6)
C46 N1 C49 102.5(6)
C42 N1 C45 101.8(6)
C46 N1 C45 111.2(6)
C49 N1 C45 113.7(6)
N1 C42 C43 105.2(6)
N1 C42 H42A 110.7
C43 C42 H42A 110.7
N1 C42 H42B 110.7
C43 C42 H42B 110.7
H42A C42 H42B 108.8
C44 C43 C42 103.8(7)
C44 C43 H43A 111.0
C42 C43 H43A 111.0
C44 C43 H43B 111.0
C42 C43 H43B 111.0
H43A C43 H43B 109.0
C45 C44 C43 107.0(7)
C45 C44 H44A 110.3
C43 C44 H44A 110.3
C45 C44 H44B 110.3
C43 C44 H44B 110.3
H44A C44 H44B 108.6
C44 C45 N1 105.1(7)
C44 C45 H45A 110.7
N1 C45 H45A 110.7
C44 C45 H45B 110.7
N1 C45 H45B 110.7
H45A C45 H45B 108.8
N1 C46 C47 105.3(7)
N1 C46 H46A 110.7
C47 C46 H46A 110.7
N1 C46 H46B 110.7
C47 C46 H46B 110.7
H46A C46 H46B 108.8
C48 C47 C46 105.9(7)
C48 C47 H47A 110.5
C46 C47 H47A 110.5
C48 C47 H47B 110.5
C46 C47 H47B 110.5
H47A C47 H47B 108.7
C49 C48 C47 104.9(7)
C49 C48 H48A 110.8
C47 C48 H48A 110.8
C49 C48 H48B 110.8
C47 C48 H48B 110.8
H48A C48 H48B 108.9
N1 C49 C48 103.7(6)
N1 C49 H49A 111.0
C48 C49 H49A 111.0
N1 C49 H49B 111.0
C48 C49 H49B 111.0
H49A C49 H49B 109.0

loop_
_geom_bond_atom_site_label_1
_geom_bond_atom_site_label_2
_geom_bond_distance
W1 C3 2.013(7)
W1 C2 2.018(8)
W1 C1 2.033(8)
W1 S1 2.238(2)
W1 P2 2.5252(19)
W1 P1 2.5281(19)
S1 O4 1.432(7)
S1 O5 1.451(6)
P1 C16 1.794(6)
P1 C4 1.821(7)
P1 C10 1.853(7)
P2 C29 1.807(7)
P2 C36 1.826(7)
P2 C30 1.837(7)
O1 C1 1.155(9)
O2 C2 1.126(9)
O3 C3 1.145(8)
C4 C5 1.376(10)
C4 C9 1.390(9)
C5 C6 1.403(11)
C5 H5A 0.9500
C6 C7 1.380(12)
C6 H6A 0.9500
C7 C8 1.369(12)
C7 H7A 0.9500
C8 C9 1.364(11)
C8 H8A 0.9500
C9 H9A 0.9500
C10 C11 1.393(10)
C10 C15 1.400(10)
C11 C12 1.386(10)
C11 H11A 0.9500
C12 C13 1.383(12)
C12 H12A 0.9500
C13 C14 1.370(13)
C13 H13A 0.9500
C14 C15 1.378(10)
C14 H14A 0.9500
C15 H15A 0.9500
C16 B1 1.669(10)
C16 H16A 0.9900
C16 H16B 0.9900
C17 C18 1.361(11)
C17 C22 1.388(10)
C17 B1 1.656(11)
C18 C19 1.390(13)
C18 H18A 0.9500
C19 C20 1.345(12)
C19 H19A 0.9500
C20 C21 1.355(11)
C20 H20A 0.9500
C21 C22 1.370(10)
C21 H21A 0.9500
C22 H22A 0.9500
C23 C28 1.368(10)
C23 C24 1.384(9)
C23 B1 1.657(10)
C24 C25 1.381(9)
C24 H24A 0.9500
C25 C26 1.351(10)
C25 H25A 0.9500
C26 C27 1.371(11)
C26 H26A 0.9500
C27 C28 1.419(12)
C27 H27A 0.9500
C28 H28A 0.9500
C29 B1 1.651(10)
C29 H29A 0.9900
C29 H29B 0.9900
C30 C31 1.363(11)
C30 C35 1.406(9)
C31 C32 1.406(9)
C31 H31A 0.9500
C32 C33 1.368(16)
C32 H32A 0.9500
C33 C34 1.383(11)
C33 H33A 0.9500
C34 C35 1.380(9)
C34 H34A 0.9500
C35 H35A 0.9500
C36 C37 1.380(9)
C36 C41 1.387(10)
C37 C38 1.367(11)
C37 H37A 0.9500
C38 C39 1.392(11)
C38 H38A 0.9500
C39 C40 1.383(12)
C39 H39A 0.9500
C40 C41 1.363(13)
C40 H40A 0.9500
C41 H41A 0.9500
N1 C42 1.484(9)
N1 C46 1.487(10)
N1 C49 1.504(9)
N1 C45 1.524(10)
C42 C43 1.527(11)
C42 H42A 0.9900
C42 H42B 0.9900
C43 C44 1.525(12)
C43 H43A 0.9900
C43 H43B 0.9900
C44 C45 1.497(11)
C44 H44A 0.9900
C44 H44B 0.9900
C45 H45A 0.9900
C45 H45B 0.9900
C46 C47 1.522(12)
C46 H46A 0.9900
C46 H46B 0.9900
C47 C48 1.518(13)
C47 H47A 0.9900
C47 H47B 0.9900
C48 C49 1.517(10)
C48 H48A 0.9900
C48 H48B 0.9900
C49 H49A 0.9900
C49 H49B 0.9900

loop_
_geom_torsion_atom_site_label_1
_geom_torsion_atom_site_label_2
_geom_torsion_atom_site_label_3
_geom_torsion_atom_site_label_4
_geom_torsion
C3 W1 S1 O4 -161.9(5)
C2 W1 S1 O4 112.1(5)
C1 W1 S1 O4 15.1(5)
P2 W1 S1 O4 54.1(6)
P1 W1 S1 O4 -79.3(4)
C3 W1 S1 O5 25.9(4)
C2 W1 S1 O5 -60.1(4)
C1 W1 S1 O5 -157.1(4)
P2 W1 S1 O5 -118.1(5)
P1 W1 S1 O5 108.5(4)
C3 W1 P1 C16 -59.6(3)
C2 W1 P1 C16 -18.9(8)
C1 W1 P1 C16 123.1(3)
S1 W1 P1 C16 -148.2(3)
P2 W1 P1 C16 40.1(2)
C3 W1 P1 C4 172.9(3)
C2 W1 P1 C4 -146.3(8)
C1 W1 P1 C4 -4.3(3)
S1 W1 P1 C4 84.4(3)
P2 W1 P1 C4 -87.4(3)
C3 W1 P1 C10 55.0(3)
C2 W1 P1 C10 95.8(8)
C1 W1 P1 C10 -122.2(3)
S1 W1 P1 C10 -33.5(2)
P2 W1 P1 C10 154.7(2)
C3 W1 P2 C29 93.0(3)
C2 W1 P2 C29 178.1(3)
C1 W1 P2 C29 -84.3(3)
S1 W1 P2 C29 -123.6(4)
P1 W1 P2 C29 10.8(2)
C3 W1 P2 C36 -36.8(3)
C2 W1 P2 C36 48.4(3)
C1 W1 P2 C36 145.9(3)
S1 W1 P2 C36 106.6(4)
P1 W1 P2 C36 -119.0(3)
C3 W1 P2 C30 -150.2(3)
C2 W1 P2 C30 -65.0(3)
C1 W1 P2 C30 32.5(3)
S1 W1 P2 C30 -6.8(5)
P1 W1 P2 C30 127.6(2)
C3 W1 C1 O1 46(16)
C2 W1 C1 O1 -96(13)
S1 W1 C1 O1 -8(13)
P2 W1 C1 O1 179(100)
P1 W1 C1 O1 93(13)
C3 W1 C2 O2 -6(8)
C1 W1 C2 O2 172(8)
S1 W1 C2 O2 84(8)
P2 W1 C2 O2 -106(8)
P1 W1 C2 O2 -47(9)
C2 W1 C3 O3 87(8)
C1 W1 C3 O3 -54(10)
S1 W1 C3 O3 -1(8)
P2 W1 C3 O3 172(8)
P1 W1 C3 O3 -102(8)
C16 P1 C4 C5 18.1(7)
C10 P1 C4 C5 -91.8(6)
W1 P1 C4 C5 146.8(5)
C16 P1 C4 C9 -164.0(6)
C10 P1 C4 C9 86.1(6)
W1 P1 C4 C9 -35.3(7)
C9 C4 C5 C6 2.5(11)
P1 C4 C5 C6 -179.5(6)
C4 C5 C6 C7 -2.4(12)
C5 C6 C7 C8 1.2(13)
C6 C7 C8 C9 -0.3(14)
C7 C8 C9 C4 0.5(13)
C5 C4 C9 C8 -1.6(11)
P1 C4 C9 C8 -179.5(6)
C16 P1 C10 C11 21.8(6)
C4 P1 C10 C11 134.7(6)
W1 P1 C10 C11 -97.2(6)
C16 P1 C10 C15 -160.6(6)
C4 P1 C10 C15 -47.6(6)
W1 P1 C10 C15 80.5(6)
C15 C10 C11 C12 1.5(10)
P1 C10 C11 C12 179.2(6)
C10 C11 C12 C13 -1.5(12)
C11 C12 C13 C14 0.6(13)
C12 C13 C14 C15 0.2(13)
C13 C14 C15 C10 -0.1(13)
C11 C10 C15 C14 -0.7(11)
P1 C10 C15 C14 -178.4(6)
C4 P1 C16 B1 65.6(6)
C10 P1 C16 B1 174.3(6)
W1 P1 C16 B1 -67.8(6)
C22 C17 C18 C19 -0.1(13)
B1 C17 C18 C19 179.4(9)
C17 C18 C19 C20 1.6(17)
C18 C19 C20 C21 -1.3(16)
C19 C20 C21 C22 -0.5(13)
C20 C21 C22 C17 2.1(12)
C18 C17 C22 C21 -1.7(11)
B1 C17 C22 C21 178.7(7)
C28 C23 C24 C25 1.5(11)
B1 C23 C24 C25 178.4(6)
C23 C24 C25 C26 0.0(11)
C24 C25 C26 C27 -0.7(11)
C25 C26 C27 C28 -0.1(13)
C24 C23 C28 C27 -2.3(13)
B1 C23 C28 C27 -179.3(8)
C26 C27 C28 C23 1.7(15)
C36 P2 C29 B1 71.8(6)
C30 P2 C29 B1 178.5(5)
W1 P2 C29 B1 -63.4(6)
C29 P2 C30 C31 18.0(7)
C36 P2 C30 C31 129.7(6)
W1 P2 C30 C31 -105.0(6)
C29 P2 C30 C35 -167.9(6)
C36 P2 C30 C35 -56.2(6)
W1 P2 C30 C35 69.1(6)
C35 C30 C31 C32 -0.8(12)
P2 C30 C31 C32 173.4(7)
C30 C31 C32 C33 0.6(13)
C31 C32 C33 C34 -0.5(13)
C32 C33 C34 C35 0.8(12)
C33 C34 C35 C30 -1.0(11)
C31 C30 C35 C34 1.0(11)
P2 C30 C35 C34 -173.3(5)
C29 P2 C36 C37 -106.3(7)
C30 P2 C36 C37 143.8(6)
W1 P2 C36 C37 26.8(7)
C29 P2 C36 C41 74.8(7)
C30 P2 C36 C41 -35.1(7)
W1 P2 C36 C41 -152.2(6)
C41 C36 C37 C38 0.5(12)
P2 C36 C37 C38 -178.5(7)
C36 C37 C38 C39 0.1(14)
C37 C38 C39 C40 -0.3(13)
C38 C39 C40 C41 -0.1(14)
C39 C40 C41 C36 0.6(15)
C37 C36 C41 C40 -0.8(12)
P2 C36 C41 C40 178.2(7)
P2 C29 B1 C17 174.4(5)
P2 C29 B1 C23 -70.1(7)
P2 C29 B1 C16 51.8(8)
C18 C17 B1 C29 2.6(10)
C22 C17 B1 C29 -177.9(6)
C18 C17 B1 C23 -117.3(8)
C22 C17 B1 C23 62.2(8)
C18 C17 B1 C16 126.0(8)
C22 C17 B1 C16 -54.6(8)
C28 C23 B1 C29 -42.3(9)
C24 C23 B1 C29 141.0(6)
C28 C23 B1 C17 75.8(9)
C24 C23 B1 C17 -101.0(7)
C28 C23 B1 C16 -166.0(7)
C24 C23 B1 C16 17.2(9)
P1 C16 B1 C29 20.4(8)
P1 C16 B1 C17 -101.3(6)
P1 C16 B1 C23 144.2(5)
C46 N1 C42 C43 -79.0(8)
C49 N1 C42 C43 163.7(7)
C45 N1 C42 C43 41.3(8)
N1 C42 C43 C44 -29.5(8)
C42 C43 C44 C45 5.7(9)
C43 C44 C45 N1 19.4(9)
C42 N1 C45 C44 -37.4(8)
C46 N1 C45 C44 85.3(8)
C49 N1 C45 C44 -159.5(6)
C42 N1 C46 C47 -160.5(7)
C49 N1 C46 C47 -37.2(8)
C45 N1 C46 C47 84.6(8)
N1 C46 C47 C48 18.2(9)
C46 C47 C48 C49 7.9(10)
C42 N1 C49 C48 166.5(7)
C46 N1 C49 C48 42.2(8)
C45 N1 C49 C48 -78.0(8)
C47 C48 C49 N1 -30.8(9)
